data_2300729
loop_
_publ_author_name
'Dyk, Konrad'
'Kinzhybalo, Vasyl'
'Horak, Yuriy'
'Butenko, Serhii'
'Siczek, Mi\/losz'
'Kami\'nski, Daniel M.'

_publ_section_title
;
 Bending the bonds: unveiling halogen interactions in the elastic
 polymorph of 2,5-bis(3-bromophenyl)furan
;
_journal_issue 1
_journal_name_full 'Journal of Applied Crystallography'
_journal_paper_doi 10.1107/S1600576723010609
_journal_volume 57
_journal_year 2024
_chemical_formula_moiety 'C16 H10 Br2 O'
_chemical_formula_sum 'C16 H10 Br2 O'
_chemical_formula_weight 378.06
_chemical_melting_point 392
_chemical_name_common MBFP
_chemical_name_systematic 2,5-bis(3-bromophenyl)furan
_chemical_properties_physical 'Metastable polymorph'
_space_group_crystal_system orthorhombic
_space_group_IT_number 19
_space_group_name_Hall 'P 2ac 2ab'
_space_group_name_H-M_alt 'P 21 21 21'
_atom_sites_solution_hydrogens geom
_atom_sites_solution_primary dual
_audit_creation_date 2022-05-11
_audit_creation_method
;
Olex2 1.5
(compiled 2021.12.09 svn.r5202d8cf for OlexSys, GUI svn.r6439)
;
_audit_update_record
;
2022-05-11 deposited with the CCDC.	2023-12-21 downloaded from the CCDC.
;
_cell_angle_alpha 90
_cell_angle_beta 90
_cell_angle_gamma 90
_cell_formula_units_Z 4
_cell_length_a 3.97740(10)
_cell_length_b 10.7746(2)
_cell_length_c 31.2387(5)
_cell_measurement_reflns_used 9023
_cell_measurement_temperature 100.00(10)
_cell_measurement_theta_max 75.0580
_cell_measurement_theta_min 2.8450
_cell_volume 1338.73(5)
_computing_cell_refinement 'CrysAlisPro 1.171.41.112a (Rigaku OD, 2021)'
_computing_data_collection 'CrysAlisPro 1.171.41.112a (Rigaku OD, 2021)'
_computing_data_reduction 'CrysAlisPro 1.171.41.112a (Rigaku OD, 2021)'
_computing_molecular_graphics 'Olex2 1.5 (Dolomanov et al., 2009)'
_computing_publication_material 'Olex2 1.5 (Dolomanov et al., 2009)'
_computing_structure_refinement 'SHELXL 2018/3 (Sheldrick, 2015)'
_computing_structure_solution 'SHELXT  (Sheldrick, 2015)'
_diffrn_ambient_environment N~2~
_diffrn_ambient_temperature 100.00(10)
_diffrn_detector 'Hybrid Pixel Array Detector'
_diffrn_detector_area_resol_mean 10.0000
_diffrn_detector_type 'HyPix-Arc 150'
_diffrn_measured_fraction_theta_full 1.000
_diffrn_measured_fraction_theta_max 0.993
_diffrn_measurement_details
;
List of Runs (angles in degrees, time in seconds):

  # Type    Start    End  Width  t~exp~   \w     \q     \k     \f   Frames
#--------------------------------------------------------------------------
  1  \w     49.00 131.00   0.50    0.13    --   83.00  16.00-107.44  164
  2  \w     89.00 132.00   0.50    0.13    --   83.00  35.00 -71.84   86
  3  \w     92.00 130.00   0.50    0.13    --   83.00  47.00 -48.28   76
  4  \w     91.00 128.00   0.50    0.13    --   83.00  56.00 138.82   74
  5  \w     29.00  60.00   0.50    0.13    --   74.41-126.00 -90.00   62
  6  \w     20.00  71.00   0.50    0.13    --   59.87 -95.00 -30.00  102
  7  \w     41.00  98.00   0.50    0.13    --   83.00-101.00  27.61  114
  8  \w     43.00 122.00   0.50    0.13    --   83.00  -1.00 -75.91  158
  9  \w     42.00 122.00   0.50    0.13    --   83.00  -2.00  -0.60  160
 10  \w     11.00  37.00   0.50    0.13    --   59.87 -30.00  90.00   52
 11  \w   -112.00 -75.00   0.50    0.13    --  -66.00 -52.00 161.61   74
 12  \w   -123.00 -87.00   0.50    0.13    --  -79.25 -58.00  88.57   72
 13  \w   -113.00 -75.00   0.50    0.13    --  -66.00 -44.00 102.37   76
 14  \w   -122.00 -86.00   0.50    0.13    --  -79.25 -61.00  22.29   72
 15  \w   -108.00 -71.00   0.50    0.13    --  -62.00 -49.00  29.49   74
 16  \w   -124.00 -76.00   0.50    0.13    --  -74.66 -30.00 -30.00   96
 17  \w     11.00  36.00   0.50    0.13    --   60.09 -30.00-150.00   50
 18  \w     11.00  36.00   0.50    0.13    --   60.09 -30.00 -60.00   50
 19  \w     11.00  36.00   0.50    0.13    --   60.09 -30.00 -30.00   50
 20  \w     80.00 105.00   0.50    0.13    --   79.13  30.00 -30.00   50
 21  \w     52.00  78.00   0.50    0.13    --   79.13-125.00 -60.00   52
 22  \w     95.00 121.00   0.50    0.13    --   79.13  30.00  30.00   52
 23  \w     99.00 124.00   0.50    0.13    --   79.13  30.00   0.00   50
 24  \w   -122.00 -96.00   0.50    0.13    --  -79.25 -56.00 -42.44   52
 25  \w     66.00 121.00   0.50    0.13    --   83.00  10.00 159.22  110
 26  \w     64.00  98.00   0.50    0.13    --   83.00-101.00 112.53   68
 27  \w     51.00  78.00   0.50    0.13    --   83.00 -69.00-149.94   54
;
_diffrn_measurement_device 'four-circle diffractometer'
_diffrn_measurement_device_type 'XtaLAB Synergy R, DW system, HyPix-Arc 150'
_diffrn_measurement_method '\w scans'
_diffrn_orient_matrix_type 'CrysAlisPro convention (1999,Acta A55,543-557)'
_diffrn_orient_matrix_UB_11 -0.1182333000
_diffrn_orient_matrix_UB_12 0.0872025000
_diffrn_orient_matrix_UB_13 -0.0360723000
_diffrn_orient_matrix_UB_21 0.1648553000
_diffrn_orient_matrix_UB_22 -0.0857366000
_diffrn_orient_matrix_UB_23 -0.0334322000
_diffrn_orient_matrix_UB_31 -0.3298090000
_diffrn_orient_matrix_UB_32 -0.0740968000
_diffrn_orient_matrix_UB_33 -0.0038066000
_diffrn_radiation_monochromator mirror
_diffrn_radiation_probe x-ray
_diffrn_radiation_type 'Cu K\a'
_diffrn_radiation_wavelength 1.54184
_diffrn_reflns_av_R_equivalents 0.0336
_diffrn_reflns_av_unetI/netI 0.0253
_diffrn_reflns_Laue_measured_fraction_full 1.000
_diffrn_reflns_Laue_measured_fraction_max 0.993
_diffrn_reflns_limit_h_max 4
_diffrn_reflns_limit_h_min -4
_diffrn_reflns_limit_k_max 13
_diffrn_reflns_limit_k_min -12
_diffrn_reflns_limit_l_max 38
_diffrn_reflns_limit_l_min -39
_diffrn_reflns_number 11796
_diffrn_reflns_point_group_measured_fraction_full 1.000
_diffrn_reflns_point_group_measured_fraction_max 0.988
_diffrn_reflns_theta_full 67.684
_diffrn_reflns_theta_max 75.685
_diffrn_reflns_theta_min 2.829
_diffrn_source 'Rotating-anode X-ray tube'
_diffrn_source_type 'Rigaku (Cu) X-ray Source'
_exptl_absorpt_coefficient_mu 7.574
_exptl_absorpt_correction_T_max 1.00000
_exptl_absorpt_correction_T_min 0.64525
_exptl_absorpt_correction_type multi-scan
_exptl_absorpt_process_details
;
CrysAlisPro 1.171.41.112a (Rigaku Oxford Diffraction, 2021)
Empirical absorption correction using spherical harmonics,
implemented in SCALE3 ABSPACK scaling algorithm.
;
_exptl_crystal_colour 'clear yellowish colourless'
_exptl_crystal_colour_lustre clear
_exptl_crystal_colour_modifier yellowish
_exptl_crystal_colour_primary colourless
_exptl_crystal_density_diffrn 1.876
_exptl_crystal_description plate
_exptl_crystal_F_000 736
_exptl_crystal_preparation 'Elastic Crystal'
_exptl_crystal_recrystallization_method 'Crystalization from the mixture of water and acetone 3:1 V/V'
_exptl_crystal_size_max 0.7
_exptl_crystal_size_mid 0.06
_exptl_crystal_size_min 0.02
_refine_diff_density_max 0.583
_refine_diff_density_min -0.900
_refine_diff_density_rms 0.094
_refine_ls_abs_structure_details
;
 Refined as an inversion twin.
;
_refine_ls_abs_structure_Flack 0.18(4)
_refine_ls_extinction_method none
_refine_ls_goodness_of_fit_ref 1.096
_refine_ls_hydrogen_treatment constr
_refine_ls_matrix_type full
_refine_ls_number_parameters 173
_refine_ls_number_reflns 2726
_refine_ls_number_restraints 0
_refine_ls_restrained_S_all 1.096
_refine_ls_R_factor_all 0.0315
_refine_ls_R_factor_gt 0.0305
_refine_ls_shift/su_max 0.002
_refine_ls_shift/su_mean 0.000
_refine_ls_structure_factor_coef Fsqd
_refine_ls_weighting_details 'w=1/[\s^2^(Fo^2^)+(0.0463P)^2^+1.5992P] where P=(Fo^2^+2Fc^2^)/3'
_refine_ls_weighting_scheme calc
_refine_ls_wR_factor_gt 0.0811
_refine_ls_wR_factor_ref 0.0815
_reflns_Friedel_coverage 0.639
_reflns_Friedel_fraction_full 1.000
_reflns_Friedel_fraction_max 0.981
_reflns_number_gt 2648
_reflns_number_total 2726
_reflns_threshold_expression 'I > 2\s(I)'
_cod_data_source_file ei5098sup1.cif
_cod_data_source_block gamma
_cod_database_code 2300729
_shelx_shelxl_version_number 2018/3
_chemical_oxdiff_formula CHOBr
_shelx_space_group_comment
;
The symmetry employed for this shelxl refinement is uniquely defined
by the following loop, which should always be used as a source of
symmetry information in preference to the above space-group names.
They are only intended as comments.
;
_shelx_estimated_absorpt_t_max 0.863
_shelx_estimated_absorpt_t_min 0.076
_olex2_refinement_description
;
1. Twinned data refinement
 Scales: 0.82(4)
 0.18(4)
2. Fixed Uiso
 At 1.2 times of:
  All C(H) groups
3.a Aromatic/amide H refined with riding coordinates:
 C16(H16), C6(H6), C8(H8), C10(H10), C12(H12), C2(H2), C14(H14), C15(H15),
 C7(H7), C3(H3)
;
_olex2_exptl_crystal_mounting_method 'Mounted on polish nail'
_olex2_submission_original_sample_id 2,5-bis(3-bromophenyl)furan
_olex2_submission_special_instructions 'No special instructions were received'
_oxdiff_exptl_absorpt_empirical_details
;
Empirical correction (ABSPACK) includes:
- Absorption correction using spherical harmonics
- Frame scaling
;
_oxdiff_exptl_absorpt_empirical_full_max 1.375
_oxdiff_exptl_absorpt_empirical_full_min 0.595

loop_
_space_group_symop_operation_xyz
'x, y, z'
'-x+1/2, -y, z+1/2'
'-x, y+1/2, -z+1/2'
'x+1/2, -y+1/2, -z'

loop_
_atom_site_label
_atom_site_type_symbol
_atom_site_fract_x
_atom_site_fract_y
_atom_site_fract_z
_atom_site_U_iso_or_equiv
_atom_site_adp_type
_atom_site_occupancy
_atom_site_site_symmetry_order
_atom_site_calc_flag
_atom_site_refinement_flags_posn
_atom_site_refinement_flags_adp
_atom_site_refinement_flags_occupancy
_atom_site_disorder_assembly
_atom_site_disorder_group
Br1 Br 0.40547(14) 0.58305(5) 0.35180(2) 0.02617(16) Uani 1 1 d . . . . .
Br2 Br 0.52513(14) 0.64283(6) 0.75686(2) 0.03021(17) Uani 1 1 d . . . . .
O1 O 0.6268(9) 0.4849(3) 0.55605(10) 0.0186(7) Uani 1 1 d . . . . .
C16 C 0.8179(13) 0.4008(4) 0.63847(15) 0.0183(10) Uani 1 1 d . . . . .
H16 H 0.876490 0.352628 0.614924 0.022 Uiso 1 1 calc R U . . .
C1 C 0.4972(14) 0.5443(4) 0.52079(15) 0.0201(10) Uani 1 1 d . . . . .
C6 C 0.7530(14) 0.3774(4) 0.47546(17) 0.0218(11) Uani 1 1 d . . . . .
H6 H 0.823399 0.336113 0.500033 0.026 Uiso 1 1 calc R U . . .
C8 C 0.7272(14) 0.3884(4) 0.39844(17) 0.0226(11) Uani 1 1 d . . . . .
H8 H 0.778277 0.355654 0.371669 0.027 Uiso 1 1 calc R U . . .
C10 C 0.4683(13) 0.5495(4) 0.44161(14) 0.0194(10) Uani 1 1 d . . . . .
H10 H 0.344385 0.622503 0.443186 0.023 Uiso 1 1 calc R U . . .
C12 C 0.5552(13) 0.5847(4) 0.66895(14) 0.0198(9) Uani 1 1 d . . . . .
H12 H 0.437843 0.658707 0.665650 0.024 Uiso 1 1 calc R U . . .
C5 C 0.5739(13) 0.4893(4) 0.47912(15) 0.0181(10) Uani 1 1 d . . . . .
C4 C 0.5327(13) 0.5553(4) 0.59124(14) 0.0177(10) Uani 1 1 d . . . . .
C9 C 0.5506(14) 0.4989(4) 0.40220(15) 0.0194(10) Uani 1 1 d . . . . .
C11 C 0.6393(13) 0.5125(4) 0.63304(15) 0.0177(9) Uani 1 1 d . . . . .
C2 C 0.3272(13) 0.6460(5) 0.53263(16) 0.0209(10) Uani 1 1 d . . . . .
H2 H 0.214905 0.700540 0.514518 0.025 Uiso 1 1 calc R U . . .
C14 C 0.8240(14) 0.4347(5) 0.71538(16) 0.0237(11) Uani 1 1 d . . . . .
H14 H 0.885656 0.409213 0.742719 0.028 Uiso 1 1 calc R U . . .
C13 C 0.6489(14) 0.5444(5) 0.70916(16) 0.0216(10) Uani 1 1 d . . . . .
C15 C 0.9052(15) 0.3637(5) 0.67959(17) 0.0256(11) Uani 1 1 d . . . . .
H15 H 1.020878 0.289491 0.683314 0.031 Uiso 1 1 calc R U . . .
C7 C 0.8258(14) 0.3279(5) 0.43559(17) 0.0254(12) Uani 1 1 d . . . . .
H7 H 0.942106 0.253227 0.433701 0.031 Uiso 1 1 calc R U . . .
C3 C 0.3500(13) 0.6554(5) 0.57795(16) 0.0210(10) Uani 1 1 d . . . . .
H3 H 0.258637 0.717305 0.595115 0.025 Uiso 1 1 calc R U . . .

loop_
_atom_site_aniso_label
_atom_site_aniso_U_11
_atom_site_aniso_U_22
_atom_site_aniso_U_33
_atom_site_aniso_U_23
_atom_site_aniso_U_13
_atom_site_aniso_U_12
Br1 0.0252(3) 0.0325(3) 0.0208(2) 0.0012(2) -0.0021(2) -0.0013(2)
Br2 0.0264(3) 0.0390(3) 0.0252(3) -0.0102(2) -0.0012(2) 0.0018(2)
O1 0.0197(18) 0.0156(15) 0.0205(16) 0.0003(12) 0.0018(14) 0.0019(13)
C16 0.015(2) 0.016(2) 0.024(2) -0.0020(18) -0.0032(19) 0.0002(18)
C1 0.020(3) 0.020(2) 0.021(2) 0.0070(17) -0.002(2) -0.005(2)
C6 0.020(3) 0.018(2) 0.028(3) 0.0035(19) 0.000(2) -0.0001(19)
C8 0.021(3) 0.021(2) 0.026(2) -0.0045(19) 0.002(2) -0.0039(19)
C10 0.017(3) 0.019(2) 0.022(2) -0.0008(17) 0.000(2) -0.0041(19)
C12 0.016(3) 0.019(2) 0.024(2) 0.0009(19) -0.0003(19) 0.001(2)
C5 0.013(3) 0.017(2) 0.025(2) 0.0005(17) -0.0017(19) -0.0033(18)
C4 0.016(3) 0.016(2) 0.020(2) -0.0035(16) 0.002(2) -0.0008(18)
C9 0.017(3) 0.019(2) 0.022(2) 0.0009(18) -0.0009(19) -0.0044(19)
C11 0.013(2) 0.016(2) 0.023(2) 0.0016(17) -0.0020(19) -0.0015(18)
C2 0.019(3) 0.022(2) 0.021(2) 0.004(2) 0.0000(19) -0.001(2)
C14 0.023(3) 0.026(3) 0.022(2) 0.0018(19) -0.005(2) -0.002(2)
C13 0.017(3) 0.024(2) 0.024(2) -0.0030(19) 0.000(2) -0.0029(19)
C15 0.024(3) 0.022(2) 0.031(3) 0.001(2) -0.003(2) 0.001(2)
C7 0.020(3) 0.021(3) 0.035(3) -0.002(2) 0.004(2) 0.001(2)
C3 0.016(3) 0.021(2) 0.026(2) -0.001(2) 0.001(2) 0.001(2)

loop_
_atom_type_symbol
_atom_type_description
_atom_type_scat_dispersion_real
_atom_type_scat_dispersion_imag
_atom_type_scat_source
C C 0.0181 0.0091 'International Tables Vol C Tables 4.2.6.8 and 6.1.1.4'
H H 0.0000 0.0000 'International Tables Vol C Tables 4.2.6.8 and 6.1.1.4'
Br Br -0.6763 1.2805 'International Tables Vol C Tables 4.2.6.8 and 6.1.1.4'
O O 0.0492 0.0322 'International Tables Vol C Tables 4.2.6.8 and 6.1.1.4'

loop_
_geom_angle_atom_site_label_1
_geom_angle_atom_site_label_2
_geom_angle_atom_site_label_3
_geom_angle
_geom_angle_site_symmetry_1
_geom_angle_site_symmetry_3
_geom_angle_publ_flag
C1 O1 C4 106.2(4) . . ?
C11 C16 H16 120.5 . . ?
C15 C16 H16 120.5 . . ?
C15 C16 C11 118.9(4) . . ?
O1 C1 C5 116.5(4) . . ?
C2 C1 O1 110.4(4) . . ?
C2 C1 C5 133.0(5) . . ?
C5 C6 H6 119.7 . . ?
C7 C6 H6 119.7 . . ?
C7 C6 C5 120.6(5) . . ?
C9 C8 H8 120.8 . . ?
C9 C8 C7 118.4(5) . . ?
C7 C8 H8 120.8 . . ?
C5 C10 H10 120.3 . . ?
C9 C10 H10 120.3 . . ?
C9 C10 C5 119.3(5) . . ?
C11 C12 H12 120.4 . . ?
C13 C12 H12 120.4 . . ?
C13 C12 C11 119.2(5) . . ?
C6 C5 C1 121.7(4) . . ?
C10 C5 C1 119.6(4) . . ?
C10 C5 C6 118.7(4) . . ?
O1 C4 C11 117.5(4) . . ?
C3 C4 O1 109.5(4) . . ?
C3 C4 C11 133.0(4) . . ?
C8 C9 Br1 119.5(4) . . ?
C10 C9 Br1 118.4(4) . . ?
C10 C9 C8 122.2(5) . . ?
C16 C11 C4 121.9(4) . . ?
C12 C11 C16 119.8(4) . . ?
C12 C11 C4 118.3(4) . . ?
C1 C2 H2 126.3 . . ?
C1 C2 C3 107.5(5) . . ?
C3 C2 H2 126.3 . . ?
C13 C14 H14 120.9 . . ?
C13 C14 C15 118.2(5) . . ?
C15 C14 H14 120.9 . . ?
C12 C13 Br2 118.1(4) . . ?
C12 C13 C14 122.1(5) . . ?
C14 C13 Br2 119.8(4) . . ?
C16 C15 C14 121.8(5) . . ?
C16 C15 H15 119.1 . . ?
C14 C15 H15 119.1 . . ?
C6 C7 C8 120.8(5) . . ?
C6 C7 H7 119.6 . . ?
C8 C7 H7 119.6 . . ?
C4 C3 C2 106.3(4) . . ?
C4 C3 H3 126.9 . . ?
C2 C3 H3 126.9 . . ?

loop_
_geom_bond_atom_site_label_1
_geom_bond_atom_site_label_2
_geom_bond_distance
_geom_bond_site_symmetry_2
_geom_bond_publ_flag
Br1 C9 1.906(5) . ?
Br2 C13 1.894(5) . ?
O1 C1 1.374(5) . ?
O1 C4 1.387(5) . ?
C16 H16 0.9300 . ?
C16 C11 1.408(6) . ?
C16 C15 1.389(7) . ?
C1 C5 1.462(6) . ?
C1 C2 1.340(7) . ?
C6 H6 0.9300 . ?
C6 C5 1.405(7) . ?
C6 C7 1.385(8) . ?
C8 H8 0.9300 . ?
C8 C9 1.387(7) . ?
C8 C7 1.388(8) . ?
C10 H10 0.9300 . ?
C10 C5 1.404(6) . ?
C10 C9 1.386(6) . ?
C12 H12 0.9300 . ?
C12 C11 1.405(6) . ?
C12 C13 1.380(7) . ?
C4 C11 1.448(6) . ?
C4 C3 1.365(7) . ?
C2 H2 0.9300 . ?
C2 C3 1.422(7) . ?
C14 H14 0.9300 . ?
C14 C13 1.386(7) . ?
C14 C15 1.393(7) . ?
C15 H15 0.9300 . ?
C7 H7 0.9300 . ?
C3 H3 0.9300 . ?

loop_
_geom_torsion_atom_site_label_1
_geom_torsion_atom_site_label_2
_geom_torsion_atom_site_label_3
_geom_torsion_atom_site_label_4
_geom_torsion
_geom_torsion_site_symmetry_1
_geom_torsion_site_symmetry_2
_geom_torsion_site_symmetry_3
_geom_torsion_site_symmetry_4
_geom_torsion_publ_flag
O1 C1 C5 C6 3.8(7) . . . . ?
O1 C1 C5 C10 -175.9(4) . . . . ?
O1 C1 C2 C3 0.9(6) . . . . ?
O1 C4 C11 C16 -3.0(7) . . . . ?
O1 C4 C11 C12 178.1(4) . . . . ?
O1 C4 C3 C2 0.5(6) . . . . ?
C1 O1 C4 C11 -179.9(4) . . . . ?
C1 O1 C4 C3 0.0(5) . . . . ?
C1 C2 C3 C4 -0.9(6) . . . . ?
C5 C1 C2 C3 -177.3(6) . . . . ?
C5 C6 C7 C8 0.8(8) . . . . ?
C5 C10 C9 Br1 -179.7(4) . . . . ?
C5 C10 C9 C8 1.8(8) . . . . ?
C4 O1 C1 C5 177.9(4) . . . . ?
C4 O1 C1 C2 -0.6(5) . . . . ?
C9 C8 C7 C6 -0.7(8) . . . . ?
C9 C10 C5 C1 178.0(5) . . . . ?
C9 C10 C5 C6 -1.7(7) . . . . ?
C11 C16 C15 C14 -0.7(8) . . . . ?
C11 C12 C13 Br2 -179.0(4) . . . . ?
C11 C12 C13 C14 0.0(8) . . . . ?
C11 C4 C3 C2 -179.6(5) . . . . ?
C2 C1 C5 C6 -178.1(6) . . . . ?
C2 C1 C5 C10 2.2(9) . . . . ?
C13 C12 C11 C16 -0.2(8) . . . . ?
C13 C12 C11 C4 178.8(5) . . . . ?
C13 C14 C15 C16 0.6(8) . . . . ?
C15 C16 C11 C12 0.5(8) . . . . ?
C15 C16 C11 C4 -178.4(5) . . . . ?
C15 C14 C13 Br2 178.8(4) . . . . ?
C15 C14 C13 C12 -0.2(8) . . . . ?
C7 C6 C5 C1 -179.3(5) . . . . ?
C7 C6 C5 C10 0.4(7) . . . . ?
C7 C8 C9 Br1 -179.0(4) . . . . ?
C7 C8 C9 C10 -0.6(8) . . . . ?
C3 C4 C11 C16 177.1(5) . . . . ?
C3 C4 C11 C12 -1.8(9) . . . . ?

loop_
_twin_individual_id
_twin_individual_mass_fraction_refined
1 0.82(4)
2 0.18(4)

_cod_database_fobs_code 2300729
